data_4077125
loop_
_publ_author_name
'Jacob, Volker'
'Weakley, Timothy J. R.'
'Haley, Michael M.'

_publ_section_title
;
 Rearrangement of a \s-2-(Cycloprop-2-enyl)vinyl- to an
 \h3-Cyclopentadienylplatinum(II) Complex. Selective Protonolysis of the
 Platinum&#x2212;Methyl Bond
;
_journal_issue 24
_journal_name_full Organometallics
_journal_page_first 5394
_journal_paper_doi 10.1021/om0206507
_journal_volume 21
_journal_year 2002
_chemical_formula_sum 'C31 H43 F3 O2 P2 Pt'
_chemical_formula_weight 761.71
_space_group_IT_number 2
_symmetry_cell_setting triclinic
_symmetry_Int_Tables_number 2
_symmetry_space_group_name_Hall '-P 1'
_symmetry_space_group_name_H-M 'P -1'
_cell_angle_alpha 103.727(5)
_cell_angle_beta 90.644(6)
_cell_angle_gamma 94.374(5)
_cell_formula_units_Z 2
_cell_length_a 8.4097(6)
_cell_length_b 10.9877(6)
_cell_length_c 17.809(1)
_cell_measurement_reflns_used 25
_cell_measurement_temperature 296
_cell_measurement_theta_max 14.9
_cell_measurement_theta_min 14.0
_cell_volume 1593.22(17)
_diffrn_ambient_temperature 296
_diffrn_measurement_device_type 'Nonius CAD-4 serial diffractometer'
_diffrn_measurement_method \w-2\q
_diffrn_orient_matrix_UB_11 -0.03078
_diffrn_orient_matrix_UB_12 0.08609
_diffrn_orient_matrix_UB_13 0.02491
_diffrn_orient_matrix_UB_21 0.00469
_diffrn_orient_matrix_UB_22 0.02277
_diffrn_orient_matrix_UB_23 -0.05110
_diffrn_orient_matrix_UB_31 -0.11520
_diffrn_orient_matrix_UB_32 -0.02995
_diffrn_orient_matrix_UB_33 -0.01047
_diffrn_radiation_detector 'scintillation counter'
_diffrn_radiation_monochromator graphite
_diffrn_radiation_source 'sealed X-ray tube'
_diffrn_radiation_type 'Mo K\a'
_diffrn_radiation_wavelength 0.71073
_diffrn_reflns_av_R_equivalents 0.015
_diffrn_reflns_av_sigmaI/netI 0.020
_diffrn_reflns_limit_h_max 10
_diffrn_reflns_limit_h_min 0
_diffrn_reflns_limit_k_max 13
_diffrn_reflns_limit_k_min -13
_diffrn_reflns_limit_l_max 21
_diffrn_reflns_limit_l_min -21
_diffrn_reflns_number 6707
_diffrn_reflns_reduction_process 'Lp corrections applied'
_diffrn_reflns_theta_max 26.0
_diffrn_reflns_theta_min 1.9
_diffrn_standards_decay_% 3.0
_diffrn_standards_interval_time 60
_diffrn_standards_number 3
_exptl_absorpt_coefficient_mu 4.530
_exptl_absorpt_correction_T_max 0.351
_exptl_absorpt_correction_T_min 0.279
_exptl_absorpt_correction_type psi-scan
_exptl_absorpt_process_details 'North,Phillips & Matthews, 1968'
_exptl_crystal_colour red
_exptl_crystal_density_diffrn 1.588
_exptl_crystal_density_meas ?
_exptl_crystal_description block
_exptl_crystal_F_000 760.00
_exptl_crystal_size_max 0.29
_exptl_crystal_size_mid 0.27
_exptl_crystal_size_min 0.23
_refine_diff_density_max 0.77
_refine_diff_density_min -0.58
_refine_ls_abs_structure_details 'not applicable'
_refine_ls_extinction_coef '2.78(6) \\times 10^-6^'
_refine_ls_extinction_expression 'equ(3) Acta Cryst.(1968) A24, p213.'
_refine_ls_extinction_method 'Zachariasen (1967)'
_refine_ls_goodness_of_fit_all 1.38
_refine_ls_goodness_of_fit_ref 1.41
_refine_ls_hydrogen_treatment constr
_refine_ls_matrix_type full
_refine_ls_number_constraints 0
_refine_ls_number_parameters 353
_refine_ls_number_reflns 6252
_refine_ls_number_restraints 0
_refine_ls_R_factor_all 0.036
_refine_ls_R_factor_gt 0.022
_refine_ls_shift/su_max 0.038
_refine_ls_shift/su_mean 0.0008
_refine_ls_structure_factor_coef Fsqd
_refine_ls_weighting_details 'w = 4F~o~^2^/[\s^2^(I) + (0.025I)^2^]'
_refine_ls_weighting_scheme calc
_refine_ls_wR_factor_all 0.055
_refine_ls_wR_factor_ref 0.028
_reflns_number_gt 5904
_reflns_number_total 6257
_reflns_threshold_expression I>1.00\s(I)
_cod_data_source_file om0206507.cif
_cod_data_source_block VJ0502
_cod_depositor_comments
;
The following automatic conversions were performed:

'_exptl_crystal_density_meas' value 'not measured' was changed to '?'
- the value is perceived as not measured.

Automatic conversion script
Id: cif_fix_values 3008 2015-01-20 13:52:24Z robertas 
;
_cod_original_cell_volume 1593.2(2)
_cod_original_sg_symbol_H-M 'P -1       '
_cod_original_formula_sum 'C31 H43 F3 O2 P2 Pt '
_cod_database_code 4077125
_publ_section_exptl
;The crystal for data collection was glued to a glass fibre. The 
intensity data were corrected for absorption (azimuthal scans) and 
for linear decay. Structure solution: SIR92 E-map (Altomare et al., 
1994).  All hydrogen atoms were located near expected positions, and 
were included in the refined model at calculated, updated positions 
[d(C-H) = 0.95 \%A; B(H) = 1.2B~eq~(C)].  The value of a secondary 
extinction parameter was also refined.
;

loop_
_symmetry_equiv_pos_as_xyz
'   +x,   +y,   +z'
'   -x,   -y,   -z'

loop_
_atom_site_label
_atom_site_fract_x
_atom_site_fract_y
_atom_site_fract_z
_atom_site_U_iso_or_equiv
_atom_site_occupancy
_atom_site_adp_type
_atom_site_calc_flag
Pt 0.52161(1) 0.49785(1) 0.700071(6) 0.03401(4) 1.000 Uani d
P(1) 0.68154(9) 0.33894(7) 0.66823(5) 0.0378(2) 1.000 Uani d
P(2) 0.71269(9) 0.65773(7) 0.71526(5) 0.0383(2) 1.000 Uani d
F(1) 1.0240(4) 1.0578(4) 0.6565(2) 0.126(1) 1.000 Uani d
F(2) 1.0376(4) 0.9053(3) 0.5619(2) 0.0896(9) 1.000 Uani d
F(3) 1.2129(4) 1.0573(3) 0.5842(2) 0.109(1) 1.000 Uani d
O(1) 1.1326(4) 0.8607(3) 0.7062(2) 0.094(1) 1.000 Uani d
O(2) 1.3561(4) 0.9335(6) 0.6703(4) 0.157(2) 1.000 Uani d
C(1) 0.3048(3) 0.5733(3) 0.7909(2) 0.0395(8) 1.000 Uani d
C(2) 0.2751(3) 0.4419(3) 0.7746(2) 0.0383(8) 1.000 Uani d
C(3) 0.2667(3) 0.3978(3) 0.6905(2) 0.0408(8) 1.000 Uani d
C(4) 0.2688(4) 0.5028(3) 0.6575(2) 0.0437(9) 1.000 Uani d
C(5) 0.3057(3) 0.6095(3) 0.7177(2) 0.0415(8) 1.000 Uani d
C(6) 0.3370(4) 0.6627(3) 0.8663(2) 0.0431(9) 1.000 Uani d
C(7) 0.4295(5) 0.6333(3) 0.9241(2) 0.055(1) 1.000 Uani d
C(8) 0.4610(5) 0.7185(4) 0.9933(2) 0.068(1) 1.000 Uani d
C(9) 0.4050(7) 0.8351(4) 1.0068(3) 0.077(1) 1.000 Uani d
C(10) 0.3159(6) 0.8662(4) 0.9500(3) 0.074(1) 1.000 Uani d
C(11) 0.2821(4) 0.7821(3) 0.8796(2) 0.055(1) 1.000 Uani d
C(12) 0.2302(4) 0.3589(3) 0.8265(2) 0.0414(8) 1.000 Uani d
C(13) 0.1491(5) 0.4042(4) 0.8940(2) 0.054(1) 1.000 Uani d
C(14) 0.0893(5) 0.3244(5) 0.9384(2) 0.069(1) 1.000 Uani d
C(15) 0.1105(6) 0.1981(4) 0.9169(3) 0.072(1) 1.000 Uani d
C(16) 0.1910(6) 0.1521(4) 0.8515(3) 0.070(1) 1.000 Uani d
C(17) 0.2494(5) 0.2316(3) 0.8059(2) 0.055(1) 1.000 Uani d
C(18) 0.7930(4) 0.3041(3) 0.7480(2) 0.051(1) 1.000 Uani d
C(19) 0.6893(6) 0.2837(4) 0.8139(2) 0.070(1) 1.000 Uani d
C(20) 0.5623(4) 0.1940(3) 0.6240(2) 0.053(1) 1.000 Uani d
C(21) 0.6506(5) 0.0767(4) 0.5967(3) 0.076(1) 1.000 Uani d
C(22) 0.8368(4) 0.3500(3) 0.5987(2) 0.051(1) 1.000 Uani d
C(23) 0.7748(5) 0.3584(4) 0.5196(2) 0.067(1) 1.000 Uani d
C(24) 0.7875(4) 0.6891(3) 0.6260(2) 0.053(1) 1.000 Uani d
C(25) 0.6587(6) 0.7097(4) 0.5704(3) 0.074(1) 1.000 Uani d
C(26) 0.8930(4) 0.6470(3) 0.7696(2) 0.0471(9) 1.000 Uani d
C(27) 0.8614(5) 0.6450(4) 0.8534(2) 0.064(1) 1.000 Uani d
C(28) 0.6376(4) 0.8056(3) 0.7665(2) 0.055(1) 1.000 Uani d
C(29) 0.7601(6) 0.9176(4) 0.7887(3) 0.078(1) 1.000 Uani d
C(30) 1.1254(4) 0.9823(3) 0.6171(2) 0.053(1) 1.000 Uani d
C(31) 1.2158(4) 0.9175(3) 0.6690(2) 0.055(1) 1.000 Uani d
H(1) 0.2608 0.3124 0.6625 0.049 1.000 Uiso c
H(2) 0.2490 0.5014 0.6047 0.052 1.000 Uiso c
H(3) 0.3279 0.6926 0.7115 0.050 1.000 Uiso c
H(4) 0.4711 0.5533 0.9152 0.066 1.000 Uiso c
H(5) 0.5225 0.6964 1.0324 0.081 1.000 Uiso c
H(6) 0.4275 0.8939 1.0549 0.093 1.000 Uiso c
H(7) 0.2768 0.9472 0.9592 0.088 1.000 Uiso c
H(8) 0.2218 0.8055 0.8406 0.066 1.000 Uiso c
H(9) 0.1347 0.4914 0.9098 0.065 1.000 Uiso c
H(10) 0.0333 0.3570 0.9839 0.083 1.000 Uiso c
H(11) 0.0694 0.1433 0.9473 0.086 1.000 Uiso c
H(12) 0.2074 0.0652 0.8369 0.084 1.000 Uiso c
H(13) 0.3033 0.1977 0.7600 0.066 1.000 Uiso c
H(14) 0.8457 0.2300 0.7286 0.061 1.000 Uiso c
H(15) 0.8701 0.3724 0.7677 0.061 1.000 Uiso c
H(16) 0.6367 0.3574 0.8343 0.084 1.000 Uiso c
H(17) 0.6122 0.2150 0.7952 0.084 1.000 Uiso c
H(18) 0.7541 0.2659 0.8534 0.084 1.000 Uiso c
H(19) 0.4878 0.1778 0.6608 0.063 1.000 Uiso c
H(20) 0.5065 0.2076 0.5804 0.063 1.000 Uiso c
H(21) 0.5764 0.0075 0.5745 0.092 1.000 Uiso c
H(22) 0.7252 0.0897 0.5591 0.092 1.000 Uiso c
H(23) 0.7055 0.0594 0.6394 0.092 1.000 Uiso c
H(24) 0.9061 0.4230 0.6195 0.061 1.000 Uiso c
H(25) 0.8949 0.2775 0.5920 0.061 1.000 Uiso c
H(26) 0.7167 0.4307 0.5251 0.080 1.000 Uiso c
H(27) 0.8622 0.3645 0.4870 0.080 1.000 Uiso c
H(28) 0.7068 0.2853 0.4974 0.080 1.000 Uiso c
H(29) 0.8593 0.7625 0.6387 0.064 1.000 Uiso c
H(30) 0.8429 0.6196 0.6004 0.064 1.000 Uiso c
H(31) 0.6023 0.7793 0.5949 0.089 1.000 Uiso c
H(32) 0.7069 0.7260 0.5254 0.089 1.000 Uiso c
H(33) 0.5867 0.6365 0.5562 0.089 1.000 Uiso c
H(34) 0.9395 0.5720 0.7454 0.056 1.000 Uiso c
H(35) 0.9653 0.7175 0.7690 0.056 1.000 Uiso c
H(36) 0.8154 0.7198 0.8783 0.077 1.000 Uiso c
H(37) 0.7901 0.5743 0.8548 0.077 1.000 Uiso c
H(38) 0.9591 0.6396 0.8793 0.077 1.000 Uiso c
H(39) 0.5580 0.8258 0.7343 0.066 1.000 Uiso c
H(40) 0.5911 0.7926 0.8126 0.066 1.000 Uiso c
H(41) 0.8401 0.9003 0.8219 0.094 1.000 Uiso c
H(42) 0.8076 0.9332 0.7434 0.094 1.000 Uiso c
H(43) 0.7093 0.9894 0.8147 0.094 1.000 Uiso c

loop_
_atom_site_aniso_label
_atom_site_aniso_U_11
_atom_site_aniso_U_22
_atom_site_aniso_U_33
_atom_site_aniso_U_12
_atom_site_aniso_U_13
_atom_site_aniso_U_23
Pt 0.02616(7) 0.03488(8) 0.04287(8) 0.00302(4) -0.00018(5) 0.01288(5)
P(1) 0.0307(4) 0.0385(4) 0.0458(4) 0.0058(3) 0.0028(3) 0.0121(3)
P(2) 0.0305(4) 0.0380(4) 0.0481(4) -0.0004(3) -0.0001(3) 0.0147(3)
F(1) 0.129(3) 0.142(3) 0.112(2) 0.096(3) -0.001(2) 0.016(2)
F(2) 0.097(2) 0.074(2) 0.092(2) -0.020(1) -0.036(2) 0.021(1)
F(3) 0.099(2) 0.119(2) 0.128(3) -0.040(2) -0.028(2) 0.082(2)
O(1) 0.080(2) 0.096(2) 0.128(3) 0.000(2) 0.003(2) 0.074(2)
O(2) 0.048(2) 0.233(6) 0.252(6) 0.029(3) 0.011(3) 0.174(5)
C(1) 0.028(1) 0.045(2) 0.046(2) 0.008(1) 0.001(1) 0.010(1)
C(2) 0.027(1) 0.044(2) 0.045(2) 0.001(1) 0.001(1) 0.013(1)
C(3) 0.026(1) 0.047(2) 0.047(2) -0.002(1) -0.001(1) 0.008(1)
C(4) 0.028(2) 0.058(2) 0.048(2) 0.003(1) -0.005(1) 0.021(2)
C(5) 0.025(1) 0.047(2) 0.058(2) 0.009(1) 0.002(1) 0.022(2)
C(6) 0.033(2) 0.043(2) 0.052(2) 0.004(1) 0.006(1) 0.008(1)
C(7) 0.059(2) 0.051(2) 0.052(2) 0.007(2) -0.003(2) 0.008(2)
C(8) 0.070(3) 0.078(3) 0.050(2) -0.004(2) -0.002(2) 0.010(2)
C(9) 0.094(4) 0.066(3) 0.058(3) -0.012(3) 0.009(2) -0.006(2)
C(10) 0.080(3) 0.047(2) 0.085(3) 0.005(2) 0.012(3) -0.001(2)
C(11) 0.049(2) 0.045(2) 0.068(2) 0.006(2) 0.006(2) 0.008(2)
C(12) 0.033(2) 0.049(2) 0.043(2) -0.001(1) -0.002(1) 0.014(1)
C(13) 0.052(2) 0.062(2) 0.051(2) 0.010(2) 0.008(2) 0.017(2)
C(14) 0.068(3) 0.090(3) 0.057(2) 0.009(2) 0.014(2) 0.030(2)
C(15) 0.081(3) 0.079(3) 0.064(3) -0.011(2) 0.006(2) 0.039(2)
C(16) 0.090(3) 0.048(2) 0.075(3) -0.007(2) 0.003(2) 0.024(2)
C(17) 0.068(2) 0.049(2) 0.050(2) -0.002(2) 0.007(2) 0.015(2)
C(18) 0.045(2) 0.052(2) 0.060(2) 0.013(2) -0.003(2) 0.020(2)
C(19) 0.077(3) 0.081(3) 0.065(3) 0.018(2) 0.002(2) 0.039(2)
C(20) 0.044(2) 0.044(2) 0.068(2) 0.001(2) 0.001(2) 0.010(2)
C(21) 0.065(3) 0.046(2) 0.110(4) 0.010(2) 0.009(3) 0.001(2)
C(22) 0.041(2) 0.053(2) 0.059(2) 0.010(2) 0.011(2) 0.014(2)
C(23) 0.070(3) 0.076(3) 0.055(2) 0.013(2) 0.011(2) 0.018(2)
C(24) 0.053(2) 0.054(2) 0.055(2) -0.008(2) 0.001(2) 0.021(2)
C(25) 0.093(3) 0.073(3) 0.066(3) 0.004(2) -0.013(2) 0.036(2)
C(26) 0.035(2) 0.049(2) 0.056(2) -0.003(1) -0.008(1) 0.013(2)
C(27) 0.060(2) 0.080(3) 0.056(2) 0.000(2) -0.009(2) 0.025(2)
C(28) 0.048(2) 0.043(2) 0.075(2) 0.006(2) 0.009(2) 0.014(2)
C(29) 0.075(3) 0.040(2) 0.113(4) -0.004(2) 0.008(3) 0.006(2)
C(30) 0.049(2) 0.045(2) 0.063(2) 0.002(2) 0.000(2) 0.011(2)
C(31) 0.045(2) 0.047(2) 0.077(3) 0.008(2) 0.003(2) 0.020(2)

loop_
_geom_angle_atom_site_label_1
_geom_angle_atom_site_label_2
_geom_angle_atom_site_label_3
_geom_angle
_geom_angle_publ_flag
P(1) Pt P(2) 97.59(3) yes
P(1) Pt C(1) 141.06(7) yes
P(1) Pt C(2) 112.65(7) yes
P(1) Pt C(3) 104.04(8) yes
P(1) Pt C(4) 127.84(9) yes
P(1) Pt C(5) 162.83(9) yes
P(2) Pt C(1) 106.93(8) yes
P(2) Pt C(2) 136.54(7) yes
P(2) Pt C(3) 158.17(9) yes
P(2) Pt C(4) 124.95(9) yes
P(2) Pt C(5) 99.00(8) yes
C(1) Pt C(2) 31.97(10) yes
C(1) Pt C(3) 56.67(11) yes
C(1) Pt C(4) 58.13(11) yes
C(1) Pt C(5) 34.98(11) yes
C(2) Pt C(3) 34.09(10) yes
C(2) Pt C(4) 57.22(10) yes
C(2) Pt C(5) 56.35(10) yes
C(3) Pt C(4) 35.93(11) yes
C(3) Pt C(5) 59.20(11) yes
C(4) Pt C(5) 36.16(12) yes
Pt P(1) C(18) 116.11(12) yes
Pt P(1) C(20) 109.57(12) yes
Pt P(1) C(22) 118.07(12) yes
C(18) P(1) C(20) 105.31(17) yes
C(18) P(1) C(22) 102.35(17) yes
C(20) P(1) C(22) 104.06(17) yes
Pt P(2) C(24) 115.00(12) yes
Pt P(2) C(26) 117.42(11) yes
Pt P(2) C(28) 110.96(12) yes
C(24) P(2) C(26) 103.41(17) yes
C(24) P(2) C(28) 104.49(18) yes
C(26) P(2) C(28) 104.21(17) yes
Pt C(1) C(2) 77.11(17) yes
Pt C(1) C(5) 62.82(16) yes
Pt C(1) C(6) 122.7(2) yes
C(2) C(1) C(5) 107.5(3) yes
C(2) C(1) C(6) 128.8(3) yes
C(5) C(1) C(6) 123.7(3) yes
Pt C(2) C(1) 70.92(17) yes
Pt C(2) C(3) 62.83(16) yes
Pt C(2) C(12) 138.4(2) yes
C(1) C(2) C(3) 106.5(3) yes
C(1) C(2) C(12) 130.1(3) yes
C(3) C(2) C(12) 122.5(3) yes
Pt C(3) C(2) 83.08(17) yes
Pt C(3) C(4) 69.69(17) yes
Pt C(3) H(1) 113.7 no
C(2) C(3) C(4) 108.9(3) yes
C(2) C(3) H(1) 125.6 no
C(4) C(3) H(1) 125.6 no
Pt C(4) C(3) 74.38(17) yes
Pt C(4) C(5) 71.69(17) yes
Pt C(4) H(2) 119.3 no
C(3) C(4) C(5) 106.8(3) yes
C(3) C(4) H(2) 126.6 no
C(5) C(4) H(2) 126.6 no
Pt C(5) C(1) 82.20(17) yes
Pt C(5) C(4) 72.14(18) yes
Pt C(5) H(3) 112.5 no
C(1) C(5) C(4) 109.3(3) yes
C(1) C(5) H(3) 125.3 no
C(4) C(5) H(3) 125.3 no
C(1) C(6) C(7) 121.4(3) yes
C(1) C(6) C(11) 119.9(3) yes
C(7) C(6) C(11) 118.6(3) yes
C(6) C(7) C(8) 120.7(4) yes
C(6) C(7) H(4) 119.7 no
C(8) C(7) H(4) 119.7 no
C(7) C(8) C(9) 120.7(4) yes
C(7) C(8) H(5) 119.6 no
C(9) C(8) H(5) 119.6 no
C(8) C(9) C(10) 119.2(4) yes
C(8) C(9) H(6) 120.4 no
C(10) C(9) H(6) 120.4 no
C(9) C(10) C(11) 121.3(4) yes
C(9) C(10) H(7) 119.4 no
C(11) C(10) H(7) 119.4 no
C(6) C(11) C(10) 119.5(4) yes
C(6) C(11) H(8) 120.3 no
C(10) C(11) H(8) 120.3 no
C(2) C(12) C(13) 120.5(3) yes
C(2) C(12) C(17) 121.6(3) yes
C(13) C(12) C(17) 117.5(3) yes
C(12) C(13) C(14) 121.2(4) yes
C(12) C(13) H(9) 119.4 no
C(14) C(13) H(9) 119.4 no
C(13) C(14) C(15) 120.2(4) yes
C(13) C(14) H(10) 119.9 no
C(15) C(14) H(10) 119.9 no
C(14) C(15) C(16) 119.5(4) yes
C(14) C(15) H(11) 120.3 no
C(16) C(15) H(11) 120.3 no
C(15) C(16) C(17) 120.6(4) yes
C(15) C(16) H(12) 119.7 no
C(17) C(16) H(12) 119.7 no
C(12) C(17) C(16) 121.0(4) yes
C(12) C(17) H(13) 119.5 no
C(16) C(17) H(13) 119.5 no
P(1) C(18) C(19) 113.6(3) yes
P(1) C(18) H(14) 108.4 no
P(1) C(18) H(15) 108.4 no
C(19) C(18) H(14) 108.4 no
C(19) C(18) H(15) 108.4 no
H(14) C(18) H(15) 109.5 no
C(18) C(19) H(16) 109.5 no
C(18) C(19) H(17) 109.5 no
C(18) C(19) H(18) 109.5 no
H(16) C(19) H(17) 109.5 no
H(16) C(19) H(18) 109.5 no
H(17) C(19) H(18) 109.5 no
P(1) C(20) C(21) 117.1(3) yes
P(1) C(20) H(19) 107.5 no
P(1) C(20) H(20) 107.5 no
C(21) C(20) H(19) 107.5 no
C(21) C(20) H(20) 107.5 no
H(19) C(20) H(20) 109.5 no
C(20) C(21) H(21) 109.5 no
C(20) C(21) H(22) 109.5 no
C(20) C(21) H(23) 109.5 no
H(21) C(21) H(22) 109.5 no
H(21) C(21) H(23) 109.5 no
H(22) C(21) H(23) 109.5 no
P(1) C(22) C(23) 114.5(3) yes
P(1) C(22) H(24) 108.2 no
P(1) C(22) H(25) 108.2 no
C(23) C(22) H(24) 108.2 no
C(23) C(22) H(25) 108.2 no
H(24) C(22) H(25) 109.5 no
C(22) C(23) H(26) 109.5 no
C(22) C(23) H(27) 109.5 no
C(22) C(23) H(28) 109.5 no
H(26) C(23) H(27) 109.5 no
H(26) C(23) H(28) 109.5 no
H(27) C(23) H(28) 109.5 no
P(2) C(24) C(25) 114.4(3) yes
P(2) C(24) H(29) 108.2 no
P(2) C(24) H(30) 108.2 no
C(25) C(24) H(29) 108.2 no
C(25) C(24) H(30) 108.2 no
H(29) C(24) H(30) 109.5 no
C(24) C(25) H(31) 109.5 no
C(24) C(25) H(32) 109.5 no
C(24) C(25) H(33) 109.5 no
H(31) C(25) H(32) 109.5 no
H(31) C(25) H(33) 109.5 no
H(32) C(25) H(33) 109.5 no
P(2) C(26) C(27) 112.7(3) yes
P(2) C(26) H(34) 108.7 no
P(2) C(26) H(35) 108.7 no
C(27) C(26) H(34) 108.7 no
C(27) C(26) H(35) 108.7 no
H(34) C(26) H(35) 109.5 no
C(26) C(27) H(36) 109.5 no
C(26) C(27) H(37) 109.5 no
C(26) C(27) H(38) 109.5 no
H(36) C(27) H(37) 109.5 no
H(36) C(27) H(38) 109.5 no
H(37) C(27) H(38) 109.5 no
P(2) C(28) C(29) 116.0(3) yes
P(2) C(28) H(39) 107.8 no
P(2) C(28) H(40) 107.8 no
C(29) C(28) H(39) 107.8 no
C(29) C(28) H(40) 107.8 no
H(39) C(28) H(40) 109.5 no
C(28) C(29) H(41) 109.5 no
C(28) C(29) H(42) 109.5 no
C(28) C(29) H(43) 109.5 no
H(41) C(29) H(42) 109.5 no
H(41) C(29) H(43) 109.5 no
H(42) C(29) H(43) 109.5 no
F(1) C(30) F(2) 104.6(3) yes
F(1) C(30) F(3) 102.7(4) yes
F(1) C(30) C(31) 111.7(3) yes
F(2) C(30) F(3) 106.6(3) yes
F(2) C(30) C(31) 114.3(3) yes
F(3) C(30) C(31) 115.6(3) yes
O(1) C(31) O(2) 128.5(4) yes
O(1) C(31) C(30) 114.9(4) yes
O(2) C(31) C(30) 116.5(4) yes

loop_
_geom_bond_atom_site_label_1
_geom_bond_atom_site_label_2
_geom_bond_distance
_geom_bond_publ_flag
Pt P(1) 2.2549(8) yes
Pt P(2) 2.2529(8) yes
Pt C(1) 2.508(3) yes
Pt C(2) 2.587(3) yes
Pt C(3) 2.319(3) yes
Pt C(4) 2.258(3) yes
Pt C(5) 2.252(3) yes
P(1) C(18) 1.824(4) yes
P(1) C(20) 1.819(4) yes
P(1) C(22) 1.827(4) yes
P(2) C(24) 1.815(4) yes
P(2) C(26) 1.816(3) yes
P(2) C(28) 1.826(4) yes
F(1) C(30) 1.324(5) yes
F(2) C(30) 1.312(4) yes
F(3) C(30) 1.308(4) yes
O(1) C(31) 1.208(5) yes
O(2) C(31) 1.179(5) yes
C(1) C(2) 1.405(4) yes
C(1) C(5) 1.451(4) yes
C(1) C(6) 1.473(5) yes
C(2) C(3) 1.461(4) yes
C(2) C(12) 1.478(4) yes
C(3) C(4) 1.413(5) yes
C(3) H(1) 0.95 no
C(4) C(5) 1.400(5) yes
C(4) H(2) 0.95 no
C(5) H(3) 0.95 no
C(6) C(7) 1.394(5) yes
C(6) C(11) 1.392(5) yes
C(7) C(8) 1.369(5) yes
C(7) H(4) 0.95 no
C(8) C(9) 1.367(7) yes
C(8) H(5) 0.95 no
C(9) C(10) 1.375(7) yes
C(9) H(6) 0.95 no
C(10) C(11) 1.381(6) yes
C(10) H(7) 0.95 no
C(11) H(8) 0.95 no
C(12) C(13) 1.394(5) yes
C(12) C(17) 1.382(5) yes
C(13) C(14) 1.384(5) yes
C(13) H(9) 0.95 no
C(14) C(15) 1.375(6) yes
C(14) H(10) 0.95 no
C(15) C(16) 1.363(6) yes
C(15) H(11) 0.95 no
C(16) C(17) 1.393(5) yes
C(16) H(12) 0.95 no
C(17) H(13) 0.95 no
C(18) C(19) 1.519(6) yes
C(18) H(14) 0.95 no
C(18) H(15) 0.95 no
C(19) H(16) 0.95 no
C(19) H(17) 0.95 no
C(19) H(18) 0.95 no
C(20) C(21) 1.519(5) yes
C(20) H(19) 0.95 no
C(20) H(20) 0.95 no
C(21) H(21) 0.95 no
C(21) H(22) 0.95 no
C(21) H(23) 0.95 no
C(22) C(23) 1.523(6) yes
C(22) H(24) 0.95 no
C(22) H(25) 0.95 no
C(23) H(26) 0.95 no
C(23) H(27) 0.95 no
C(23) H(28) 0.95 no
C(24) C(25) 1.525(6) yes
C(24) H(29) 0.95 no
C(24) H(30) 0.95 no
C(25) H(31) 0.95 no
C(25) H(32) 0.95 no
C(25) H(33) 0.95 no
C(26) C(27) 1.522(5) yes
C(26) H(34) 0.95 no
C(26) H(35) 0.95 no
C(27) H(36) 0.95 no
C(27) H(37) 0.95 no
C(27) H(38) 0.95 no
C(28) C(29) 1.516(5) yes
C(28) H(39) 0.95 no
C(28) H(40) 0.95 no
C(29) H(41) 0.95 no
C(29) H(42) 0.95 no
C(29) H(43) 0.95 no
C(30) C(31) 1.522(5) yes

loop_
_geom_contact_atom_site_label_1
_geom_contact_atom_site_label_2
_geom_contact_distance
_geom_contact_site_symmetry_2
_geom_contact_publ_flag
F(1) C(21) 3.341(6) 1_565 no
F(1) C(17) 3.353(5) 1_665 no
F(1) C(18) 3.540(5) 1_565 no
F(2) C(23) 3.427(5) 2_766 no
F(2) F(3) 3.447(4) 2_776 no
F(2) F(2) 3.454(5) 2_776 no
F(2) C(24) 3.457(4) . no
F(3) C(20) 3.188(5) 1_665 no
F(3) C(21) 3.457(6) 2_766 no
O(1) C(5) 3.263(5) 1_655 no
O(1) C(26) 3.382(5) . no
O(1) C(24) 3.437(5) . no
O(1) C(29) 3.511(6) . no
O(2) C(21) 3.284(6) 1_665 no
O(2) C(28) 3.475(5) 1_655 no
O(2) C(20) 3.503(6) 1_665 no

loop_
_geom_torsion_atom_site_label_1
_geom_torsion_atom_site_label_2
_geom_torsion_atom_site_label_3
_geom_torsion_atom_site_label_4
_geom_torsion
_geom_torsion_publ_flag
Pt P(1) C(18) C(19) 52.6(3) no
Pt P(1) C(20) C(21) 178.5(3) no
Pt P(1) C(22) C(23) -60.3(3) no
Pt P(2) C(24) C(25) 53.8(3) no
Pt P(2) C(26) C(27) -62.9(3) no
Pt P(2) C(28) C(29) 173.1(3) no
Pt C(1) C(2) C(3) -52.7(2) no
Pt C(1) C(2) C(12) 138.0(3) no
Pt C(1) C(5) C(4) 67.9(2) no
Pt C(1) C(6) C(7) -62.2(4) no
Pt C(1) C(6) C(11) 114.3(3) no
Pt C(2) C(1) C(5) 55.70(19) no
Pt C(2) C(1) C(6) -121.8(3) no
Pt C(2) C(3) C(4) -65.7(2) no
Pt C(2) C(12) C(13) 134.2(3) no
Pt C(2) C(12) C(17) -53.5(5) no
Pt C(3) C(2) C(1) 57.6(2) no
Pt C(3) C(2) C(12) -132.0(3) no
Pt C(3) C(4) C(5) -64.8(2) no
Pt C(4) C(3) C(2) 74.8(2) no
Pt C(4) C(5) C(1) -74.7(2) no
Pt C(5) C(1) C(2) -64.9(2) no
Pt C(5) C(1) C(6) 112.8(3) no
Pt C(5) C(4) C(3) 66.6(2) no
P(1) Pt P(2) C(24) 76.82(14) no
P(1) Pt P(2) C(26) -45.20(14) no
P(1) Pt P(2) C(28) -164.86(14) no
P(1) Pt C(1) C(2) -34.3(2) no
P(1) Pt C(1) C(5) -151.99(16) no
P(1) Pt C(1) C(6) 93.7(3) no
P(1) Pt C(2) C(1) 157.41(16) no
P(1) Pt C(2) C(3) -81.52(18) no
P(1) Pt C(2) C(12) 27.8(3) no
P(1) Pt C(3) C(2) 109.79(17) no
P(1) Pt C(3) C(4) -137.08(18) no
P(1) Pt C(4) C(3) 56.8(2) no
P(1) Pt C(4) C(5) 170.93(15) no
P(1) Pt C(5) C(1) 88.3(3) no
P(1) Pt C(5) C(4) -24.9(4) no
P(2) Pt P(1) C(18) 77.65(14) no
P(2) Pt P(1) C(20) -163.24(14) no
P(2) Pt P(1) C(22) -44.44(14) no
P(2) Pt C(1) C(2) -160.95(16) no
P(2) Pt C(1) C(5) 81.39(18) no
P(2) Pt C(1) C(6) -32.9(3) no
P(2) Pt C(2) C(1) 27.0(2) no
P(2) Pt C(2) C(3) 148.06(16) no
P(2) Pt C(2) C(12) -102.6(3) no
P(2) Pt C(3) C(2) -78.1(3) no
P(2) Pt C(3) C(4) 35.0(3) no
P(2) Pt C(4) C(3) -164.91(15) no
P(2) Pt C(4) C(5) -50.7(2) no
P(2) Pt C(5) C(1) -106.73(17) no
P(2) Pt C(5) C(4) 140.02(17) no
F(1) C(30) C(31) O(1) 54.5(5) no
F(1) C(30) C(31) O(2) -122.2(6) no
F(2) C(30) C(31) O(1) -64.1(5) no
F(2) C(30) C(31) O(2) 119.2(5) no
F(3) C(30) C(31) O(1) 171.5(4) no
F(3) C(30) C(31) O(2) -5.2(7) no
C(1) Pt P(1) C(18) -51.58(18) no
C(1) Pt P(1) C(20) 67.53(18) no
C(1) Pt P(1) C(22) -173.67(17) no
C(1) Pt P(2) C(24) -133.77(16) no
C(1) Pt P(2) C(26) 104.21(15) no
C(1) Pt P(2) C(28) -15.45(16) no
C(1) Pt C(2) C(3) 121.1(3) no
C(1) Pt C(2) C(12) -129.6(4) no
C(1) Pt C(3) C(2) -32.87(17) no
C(1) Pt C(3) C(4) 80.2(2) no
C(1) Pt C(4) C(3) -75.8(2) no
C(1) Pt C(4) C(5) 38.33(18) no
C(1) Pt C(5) C(4) -113.2(3) no
C(1) C(2) Pt C(3) -121.1(3) no
C(1) C(2) Pt C(4) -81.1(2) no
C(1) C(2) Pt C(5) -37.59(18) no
C(1) C(2) C(3) C(4) -8.1(3) no
C(1) C(2) C(12) C(13) 26.4(5) no
C(1) C(2) C(12) C(17) -161.3(3) no
C(1) C(5) Pt C(2) 34.29(17) no
C(1) C(5) Pt C(3) 74.70(19) no
C(1) C(5) Pt C(4) 113.2(3) no
C(1) C(5) C(4) C(3) -8.1(3) no
C(1) C(6) C(7) C(8) 178.7(4) no
C(1) C(6) C(11) C(10) -178.6(4) no
C(2) Pt P(1) C(18) -70.46(15) no
C(2) Pt P(1) C(20) 48.65(16) no
C(2) Pt P(1) C(22) 167.45(16) no
C(2) Pt P(2) C(24) -148.31(17) no
C(2) Pt P(2) C(26) 89.67(17) no
C(2) Pt P(2) C(28) -30.00(18) no
C(2) Pt C(1) C(5) -117.7(3) no
C(2) Pt C(1) C(6) 128.0(3) no
C(2) Pt C(3) C(4) 113.1(3) no
C(2) Pt C(4) C(3) -37.81(18) no
C(2) Pt C(4) C(5) 76.4(2) no
C(2) Pt C(5) C(4) -79.0(2) no
C(2) C(1) Pt C(3) 35.07(18) no
C(2) C(1) Pt C(4) 77.99(19) no
C(2) C(1) Pt C(5) 117.7(3) no
C(2) C(1) C(5) C(4) 3.1(3) no
C(2) C(1) C(6) C(7) 37.9(5) no
C(2) C(1) C(6) C(11) -145.6(3) no
C(2) C(3) Pt C(4) -113.1(3) no
C(2) C(3) Pt C(5) -74.32(19) no
C(2) C(3) C(4) C(5) 10.0(3) no
C(2) C(12) C(13) C(14) 172.1(4) no
C(2) C(12) C(17) C(16) -173.0(4) no
C(3) Pt P(1) C(18) -105.31(16) no
C(3) Pt P(1) C(20) 13.80(16) no
C(3) Pt P(1) C(22) 132.60(16) no
C(3) Pt P(2) C(24) -95.4(3) no
C(3) Pt P(2) C(26) 142.5(3) no
C(3) Pt P(2) C(28) 22.9(3) no
C(3) Pt C(1) C(5) -82.6(2) no
C(3) Pt C(1) C(6) 163.1(3) no
C(3) Pt C(2) C(12) 109.3(4) no
C(3) Pt C(4) C(5) 114.2(3) no
C(3) Pt C(5) C(4) -38.55(18) no
C(3) C(2) Pt C(4) 39.93(19) no
C(3) C(2) Pt C(5) 83.5(2) no
C(3) C(2) C(1) C(5) 3.1(3) no
C(3) C(2) C(1) C(6) -174.4(3) no
C(3) C(2) C(12) C(13) -141.5(3) no
C(3) C(2) C(12) C(17) 30.8(5) no
C(3) C(4) Pt C(5) -114.2(3) no
C(4) Pt P(1) C(18) -135.70(17) no
C(4) Pt P(1) C(20) -16.60(17) no
C(4) Pt P(1) C(22) 102.20(17) no
C(4) Pt P(2) C(24) -71.18(18) no
C(4) Pt P(2) C(26) 166.79(17) no
C(4) Pt P(2) C(28) 47.13(18) no
C(4) Pt C(1) C(5) -39.67(19) no
C(4) Pt C(1) C(6) -154.0(3) no
C(4) Pt C(2) C(12) 149.2(4) no
C(4) C(3) Pt C(5) 38.81(19) no
C(4) C(3) C(2) C(12) 162.2(3) no
C(4) C(5) C(1) C(6) -179.3(3) no
C(5) Pt P(1) C(18) -117.3(3) no
C(5) Pt P(1) C(20) 1.8(3) no
C(5) Pt P(1) C(22) 120.6(3) no
C(5) Pt P(2) C(24) -98.74(17) no
C(5) Pt P(2) C(26) 139.24(16) no
C(5) Pt P(2) C(28) 19.57(17) no
C(5) Pt C(1) C(6) -114.3(3) no
C(5) Pt C(2) C(12) -167.2(4) no
C(5) C(1) C(2) C(12) -166.3(3) no
C(5) C(1) C(6) C(7) -139.2(3) no
C(5) C(1) C(6) C(11) 37.3(5) no
C(6) C(1) C(2) C(12) 16.2(5) no
C(6) C(7) C(8) C(9) -1.2(7) no
C(6) C(11) C(10) C(9) 1.0(7) no
C(7) C(6) C(11) C(10) -2.1(6) no
C(7) C(8) C(9) C(10) 0.2(7) no
C(8) C(7) C(6) C(11) 2.2(6) no
C(8) C(9) C(10) C(11) 0.0(8) no
C(12) C(13) C(14) C(15) 0.7(7) no
C(12) C(17) C(16) C(15) 1.3(7) no
C(13) C(12) C(17) C(16) -0.6(6) no
C(13) C(14) C(15) C(16) 0.0(7) no
C(14) C(13) C(12) C(17) -0.4(6) no
C(14) C(15) C(16) C(17) -1.0(8) no
C(18) P(1) C(20) C(21) -56.0(4) no
C(18) P(1) C(22) C(23) 170.8(3) no
C(19) C(18) P(1) C(20) -68.8(3) no
C(19) C(18) P(1) C(22) -177.3(3) no
C(20) P(1) C(22) C(23) 61.3(3) no
C(21) C(20) P(1) C(22) 51.3(4) no
C(24) P(2) C(26) C(27) 169.3(3) no
C(24) P(2) C(28) C(29) -62.4(4) no
C(25) C(24) P(2) C(26) -176.9(3) no
C(25) C(24) P(2) C(28) -68.1(3) no
C(26) P(2) C(28) C(29) 45.8(4) no
C(27) C(26) P(2) C(28) 60.3(3) no
